data_7110724
loop_
_publ_author_name
'Bonomo, Lucia'
'Solari, Euro'
'Toraman, G\"ulsen'
'Scopelliti, Rosario'
'Floriani, Carlo'
'Latronico, Mario'

_publ_section_title
;
 A cylindrical cavity with two different hydrogen-binding boundaries: the
 calix[4]arene skeleton screwed onto the meso-positions of the
 calix[4]pyrrole&#x2020;
;
_journal_issue 23
_journal_name_full 'Chemical Communications'
_journal_page_first 2413
_journal_paper_doi 10.1039/a907563a
_journal_year 1999
_chemical_formula_moiety 'C48 H44 N4 O4, C4 H8 O, 3(C2 H4 O2)'
_chemical_formula_sum 'C58 H64 N4 O11'
_chemical_formula_weight 993.13
_chemical_name_systematic
;
 ?
;
_space_group_IT_number 145
_symmetry_cell_setting trigonal
_symmetry_space_group_name_Hall 'P 32'
_symmetry_space_group_name_H-M 'P 32'
_atom_sites_solution_hydrogens geom
_atom_sites_solution_primary direct
_atom_sites_solution_secondary difmap
_audit_creation_method SHELXL-97
_cell_angle_alpha 90.00
_cell_angle_beta 90.00
_cell_angle_gamma 120.00
_cell_formula_units_Z 3
_cell_length_a 20.054(5)
_cell_length_b 20.054(5)
_cell_length_c 11.079(3)
_cell_measurement_reflns_used '87 spots from the first image'
_cell_measurement_temperature 143(2)
_cell_volume 3858.6(17)
_computing_cell_refinement 'marresearch, marHKL, release 1.9.1'
_computing_data_collection 'marresearch, mar345, release 1.2.11'
_computing_data_reduction 'marresearch, marHKL'
_computing_molecular_graphics 'Bruker, SHELXTL, release 5.1'
_computing_publication_material 'Bruker, SHELXTL'
_computing_structure_refinement 'SHELXL-97 (Sheldrick, 1997)'
_computing_structure_solution 'SHELXS-97 (Sheldrick, 1990)'
_diffrn_ambient_temperature 143(2)
_diffrn_measurement_device_type 'mar345 IPDS'
_diffrn_measurement_method 'phi scan'
_diffrn_radiation_monochromator graphite
_diffrn_radiation_source 'fine-focus sealed tube'
_diffrn_radiation_type MoK\a
_diffrn_radiation_wavelength 0.71070
_diffrn_reflns_av_R_equivalents 0.0731
_diffrn_reflns_av_sigmaI/netI 0.0816
_diffrn_reflns_limit_h_max 20
_diffrn_reflns_limit_h_min -22
_diffrn_reflns_limit_k_max 21
_diffrn_reflns_limit_k_min -20
_diffrn_reflns_limit_l_max 11
_diffrn_reflns_limit_l_min -10
_diffrn_reflns_number 13929
_diffrn_reflns_theta_max 24.10
_diffrn_reflns_theta_min 1.17
_exptl_absorpt_coefficient_mu 0.089
_exptl_absorpt_correction_type none
_exptl_crystal_colour colourless
_exptl_crystal_density_diffrn 1.282
_exptl_crystal_density_method 'not measured'
_exptl_crystal_description block
_exptl_crystal_F_000 1584
_exptl_crystal_size_max 0.25
_exptl_crystal_size_mid 0.23
_exptl_crystal_size_min 0.22
_refine_diff_density_max 0.165
_refine_diff_density_min -0.189
_refine_diff_density_rms 0.040
_refine_ls_abs_structure_details 'Flack H D (1983), Acta Cryst. A39, 876-881'
_refine_ls_abs_structure_Flack -0.4(13)
_refine_ls_extinction_coef 0.0140(8)
_refine_ls_extinction_expression Fc^*^=kFc[1+0.001xFc^2^\l^3^/sin(2\q)]^-1/4^
_refine_ls_extinction_method SHELXL
_refine_ls_goodness_of_fit_ref 1.014
_refine_ls_hydrogen_treatment mixed
_refine_ls_matrix_type full
_refine_ls_number_parameters 659
_refine_ls_number_reflns 5796
_refine_ls_number_restraints 1
_refine_ls_restrained_S_all 1.014
_refine_ls_R_factor_all 0.0677
_refine_ls_R_factor_gt 0.0459
_refine_ls_shift/su_max 0.000
_refine_ls_shift/su_mean 0.000
_refine_ls_structure_factor_coef Fsqd
_refine_ls_weighting_details 'calc w=1/[\s^2^(Fo^2^)+(0.0483P)^2^+0.4040P] where P=(Fo^2^+2Fc^2^)/3'
_refine_ls_weighting_scheme calc
_refine_ls_wR_factor_gt 0.0968
_refine_ls_wR_factor_ref 0.1105
_reflns_number_gt 4394
_reflns_number_total 5796
_reflns_threshold_expression >2sigma(I)
_cod_data_source_file 907563asup1.cif
_cod_data_source_block 1a.MeCOOH
_cod_depositor_comments
;
The following automatic conversions were performed:

'_symmetry_cell_setting' value 'Trigonal' changed to 'trigonal'
according to /home/saulius/struct/CIF-dictionaries/cif_core.dic
dictionary named 'cif_core.dic' version 2.4.2 from 2011-04-26.

Automatic conversion script
Id: cif_fix_values 1891 2012-01-12 08:04:46Z andrius 
;
_cod_original_sg_symbol_H-M P3(2)
_cod_database_code 7110724

loop_
_symmetry_equiv_pos_as_xyz
'x, y, z'
'-y, x-y, z+2/3'
'-x+y, -x, z+1/3'

loop_
_atom_site_label
_atom_site_type_symbol
_atom_site_fract_x
_atom_site_fract_y
_atom_site_fract_z
_atom_site_U_iso_or_equiv
_atom_site_adp_type
_atom_site_occupancy
_atom_site_symmetry_multiplicity
_atom_site_calc_flag
_atom_site_refinement_flags
N1 N 0.1783(2) 0.4649(2) 0.5598(3) 0.0381(10) Uani 1 1 d .
H1 H 0.1299 0.4292 0.5493 0.046 Uiso 1 1 calc R
C1 C 0.2169(3) 0.4833(3) 0.6699(4) 0.0398(12) Uani 1 1 d .
C2 C 0.2905(3) 0.5390(3) 0.6481(5) 0.0470(13) Uani 1 1 d .
H2 H 0.3307 0.5620 0.7060 0.056 Uiso 1 1 calc R
C3 C 0.2969(3) 0.5569(3) 0.5235(5) 0.0432(13) Uani 1 1 d .
H3 H 0.3421 0.5948 0.4840 0.052 Uiso 1 1 calc R
C4 C 0.2276(3) 0.5111(3) 0.4692(4) 0.0361(12) Uani 1 1 d .
C5 C 0.2022(3) 0.5065(3) 0.3409(4) 0.0356(12) Uani 1 1 d .
N2 N 0.1189(2) 0.3626(2) 0.3139(3) 0.0361(10) Uani 1 1 d .
H2A H 0.0844 0.3578 0.3675 0.043 Uiso 1 1 calc R
C6 C 0.1842(3) 0.4310(3) 0.2859(4) 0.0342(11) Uani 1 1 d .
C7 C 0.2230(3) 0.4133(3) 0.2023(4) 0.0439(13) Uani 1 1 d .
H7 H 0.2708 0.4488 0.1661 0.053 Uiso 1 1 calc R
C8 C 0.1803(3) 0.3329(3) 0.1786(4) 0.0463(14) Uani 1 1 d .
H8 H 0.1945 0.3052 0.1250 0.056 Uiso 1 1 calc R
C9 C 0.1148(3) 0.3029(3) 0.2472(4) 0.0327(11) Uani 1 1 d .
C10 C 0.0463(3) 0.2216(3) 0.2522(4) 0.0371(12) Uani 1 1 d .
N3 N 0.0355(2) 0.2007(2) 0.4784(3) 0.0375(10) Uani 1 1 d .
H3A H 0.0250 0.2377 0.4925 0.045 Uiso 1 1 calc R
C11 C 0.0492(3) 0.1807(3) 0.3665(4) 0.0349(12) Uani 1 1 d .
C12 C 0.0651(3) 0.1229(3) 0.3820(4) 0.0433(13) Uani 1 1 d .
H12 H 0.0780 0.0985 0.3202 0.052 Uiso 1 1 calc R
C13 C 0.0590(3) 0.1056(3) 0.5072(4) 0.0405(13) Uani 1 1 d .
H13 H 0.0664 0.0669 0.5434 0.049 Uiso 1 1 calc R
C14 C 0.0406(2) 0.1538(3) 0.5668(4) 0.0315(11) Uani 1 1 d .
C15 C 0.0249(3) 0.1593(3) 0.6983(4) 0.0340(12) Uani 1 1 d .
N4 N 0.0956(2) 0.3042(2) 0.7264(3) 0.0350(10) Uani 1 1 d .
H4 H 0.0659 0.3118 0.6766 0.042 Uiso 1 1 calc R
C16 C 0.0888(3) 0.2333(3) 0.7523(4) 0.0328(12) Uani 1 1 d .
C17 C 0.1476(3) 0.2470(3) 0.8284(4) 0.0409(13) Uani 1 1 d .
H17 H 0.1584 0.2094 0.8601 0.049 Uiso 1 1 calc R
C18 C 0.1901(3) 0.3272(3) 0.8520(4) 0.0465(14) Uani 1 1 d .
H18 H 0.2344 0.3526 0.9019 0.056 Uiso 1 1 calc R
C19 C 0.1566(3) 0.3610(3) 0.7914(4) 0.0373(12) Uani 1 1 d .
C20 C 0.1754(3) 0.4439(3) 0.7864(4) 0.0418(13) Uani 1 1 d .
C21 C 0.2703(3) 0.5720(3) 0.2706(4) 0.0456(13) Uani 1 1 d .
H21A H 0.2826 0.6218 0.3054 0.068 Uiso 1 1 calc R
H21B H 0.2558 0.5703 0.1857 0.068 Uiso 1 1 calc R
H21C H 0.3154 0.5654 0.2763 0.068 Uiso 1 1 calc R
C22 C 0.0498(3) 0.1769(3) 0.1420(4) 0.0471(14) Uani 1 1 d .
H22A H 0.0964 0.1728 0.1463 0.071 Uiso 1 1 calc R
H22B H 0.0508 0.2042 0.0680 0.071 Uiso 1 1 calc R
H22C H 0.0044 0.1252 0.1413 0.071 Uiso 1 1 calc R
C23 C 0.0245(3) 0.0922(3) 0.7647(4) 0.0449(13) Uani 1 1 d .
H23A H -0.0170 0.0434 0.7328 0.067 Uiso 1 1 calc R
H23B H 0.0162 0.0957 0.8511 0.067 Uiso 1 1 calc R
H23C H 0.0740 0.0945 0.7526 0.067 Uiso 1 1 calc R
C24 C 0.2299(3) 0.4872(3) 0.8946(4) 0.0603(17) Uani 1 1 d .
H24A H 0.2044 0.4622 0.9704 0.090 Uiso 1 1 calc R
H24B H 0.2418 0.5409 0.8952 0.090 Uiso 1 1 calc R
H24C H 0.2777 0.4855 0.8862 0.090 Uiso 1 1 calc R
C25 C 0.1350(3) 0.5218(3) 0.3285(4) 0.0335(12) Uani 1 1 d .
C26 C 0.0907(3) 0.5022(3) 0.2230(4) 0.0416(13) Uani 1 1 d .
H26 H 0.0987 0.4733 0.1625 0.050 Uiso 1 1 calc R
C27 C 0.0354(3) 0.5237(3) 0.2039(4) 0.0431(13) Uani 1 1 d .
H27 H 0.0061 0.5095 0.1316 0.052 Uiso 1 1 calc R
C28 C 0.0237(3) 0.5658(3) 0.2908(4) 0.0403(13) Uani 1 1 d .
O1 O -0.02803(18) 0.59144(19) 0.2769(3) 0.0514(9) Uani 1 1 d .
H1A H -0.0638 0.5614 0.2308 0.077 Uiso 1 1 calc R
C29 C 0.0659(3) 0.5858(3) 0.3960(4) 0.0393(12) Uani 1 1 d .
H29 H 0.0571 0.6141 0.4565 0.047 Uiso 1 1 calc R
C30 C 0.1209(3) 0.5646(3) 0.4131(4) 0.0419(13) Uani 1 1 d .
H30 H 0.1503 0.5798 0.4854 0.050 Uiso 1 1 calc R
C31 C -0.0282(3) 0.2252(3) 0.2440(4) 0.0383(12) Uani 1 1 d .
C32 C -0.0964(3) 0.1709(3) 0.2989(4) 0.0433(13) Uani 1 1 d .
H32 H -0.0964 0.1315 0.3466 0.052 Uiso 1 1 calc R
C33 C -0.1641(3) 0.1726(3) 0.2859(4) 0.0490(14) Uani 1 1 d .
H33 H -0.2099 0.1353 0.3249 0.059 Uiso 1 1 calc R
C34 C -0.1643(3) 0.2287(3) 0.2164(4) 0.0462(14) Uani 1 1 d .
O2 O -0.23318(19) 0.2290(2) 0.2041(3) 0.0568(10) Uani 1 1 d .
H2B H -0.2260 0.2664 0.1607 0.085 Uiso 1 1 calc R
C35 C -0.0987(3) 0.2839(3) 0.1611(5) 0.0534(15) Uani 1 1 d .
H35 H -0.0991 0.3235 0.1148 0.064 Uiso 1 1 calc R
C36 C -0.0322(3) 0.2806(3) 0.1739(4) 0.0475(14) Uani 1 1 d .
H36 H 0.0129 0.3178 0.1333 0.057 Uiso 1 1 calc R
C37 C -0.0548(3) 0.1510(3) 0.7187(4) 0.0347(12) Uani 1 1 d .
C38 C -0.1160(3) 0.1071(3) 0.6408(4) 0.0417(13) Uani 1 1 d .
H38 H -0.1065 0.0867 0.5698 0.050 Uiso 1 1 calc R
C39 C -0.1896(3) 0.0922(3) 0.6628(4) 0.0427(13) Uani 1 1 d .
H39 H -0.2299 0.0620 0.6076 0.051 Uiso 1 1 calc R
C40 C -0.2048(3) 0.1213(3) 0.7649(4) 0.0447(13) Uani 1 1 d .
O3 O -0.27727(19) 0.10849(19) 0.7920(3) 0.0543(9) Uani 1 1 d .
H3B H -0.3040 0.0963 0.7288 0.081 Uiso 1 1 calc R
C41 C -0.1461(3) 0.1645(3) 0.8435(4) 0.0492(14) Uani 1 1 d .
H41 H -0.1564 0.1845 0.9144 0.059 Uiso 1 1 calc R
C42 C -0.0720(3) 0.1795(3) 0.8212(4) 0.0444(13) Uani 1 1 d .
H42 H -0.0322 0.2097 0.8769 0.053 Uiso 1 1 calc R
C43 C 0.1030(3) 0.4515(3) 0.8015(4) 0.0409(13) Uani 1 1 d .
C44 C 0.0383(4) 0.3985(3) 0.8683(5) 0.0582(16) Uani 1 1 d .
H44 H 0.0383 0.3553 0.9036 0.070 Uiso 1 1 calc R
C45 C -0.0254(4) 0.4074(3) 0.8843(5) 0.0670(17) Uani 1 1 d .
H45 H -0.0692 0.3698 0.9270 0.080 Uiso 1 1 calc R
C46 C -0.0245(3) 0.4712(3) 0.8378(5) 0.0543(15) Uani 1 1 d .
O4 O -0.0888(2) 0.4783(2) 0.8566(4) 0.0769(13) Uani 1 1 d .
H4A H -0.0758 0.5251 0.8571 0.115 Uiso 1 1 calc R
C47 C 0.0375(3) 0.5243(3) 0.7726(4) 0.0502(14) Uani 1 1 d .
H47 H 0.0374 0.5681 0.7400 0.060 Uiso 1 1 calc R
C48 C 0.1001(3) 0.5145(3) 0.7542(4) 0.0456(13) Uani 1 1 d .
H48 H 0.1423 0.5516 0.7081 0.055 Uiso 1 1 calc R
C49 C -0.0657(3) 0.3941(3) 0.4676(5) 0.0704(18) Uani 1 1 d .
H49A H -0.0252 0.4459 0.4909 0.106 Uiso 1 1 calc R
H49B H -0.1161 0.3877 0.4881 0.106 Uiso 1 1 calc R
H49C H -0.0631 0.3872 0.3805 0.106 Uiso 1 1 calc R
C50 C -0.0550(3) 0.3378(4) 0.5313(5) 0.0591(16) Uani 1 1 d .
O5 O 0.0045(2) 0.3359(2) 0.5290(3) 0.0547(9) Uani 1 1 d .
O6 O -0.1191(3) 0.2838(3) 0.5960(5) 0.1164(18) Uani 1 1 d .
H6 H -0.1506 0.2996 0.6034 0.175 Uiso 1 1 calc R
C51 C -0.3558(5) 0.2110(4) 0.5823(5) 0.090(2) Uani 1 1 d .
H51A H -0.3905 0.1623 0.6228 0.135 Uiso 1 1 calc R
H51B H -0.3836 0.2383 0.5638 0.135 Uiso 1 1 calc R
H51C H -0.3121 0.2428 0.6354 0.135 Uiso 1 1 calc R
C52 C -0.3275(3) 0.1953(4) 0.4707(5) 0.0549(15) Uani 1 1 d .
O7 O -0.3355(2) 0.1333(2) 0.4423(3) 0.0602(11) Uani 1 1 d .
O8 O -0.2877(2) 0.2568(2) 0.4017(3) 0.0691(11) Uani 1 1 d .
H8A H -0.2731 0.2441 0.3391 0.104 Uiso 1 1 calc R
C53 C -0.4358(4) 0.3252(3) 0.2440(5) 0.0664(17) Uani 1 1 d .
H53A H -0.4855 0.3155 0.2120 0.100 Uiso 1 1 calc R
H53B H -0.3951 0.3555 0.1855 0.100 Uiso 1 1 calc R
H53C H -0.4250 0.3537 0.3200 0.100 Uiso 1 1 calc R
C54 C -0.4387(3) 0.2511(3) 0.2657(5) 0.0531(15) Uani 1 1 d .
O9 O -0.4637(2) 0.2123(2) 0.3559(4) 0.0656(11) Uani 1 1 d .
O10 O -0.4120(2) 0.2282(2) 0.1749(3) 0.0703(11) Uani 1 1 d .
H10 H -0.4204 0.1835 0.1885 0.106 Uiso 1 1 calc R
O11 O 0.37402(18) 0.33730(19) 0.5243(3) 0.0487(9) Uani 1 1 d .
C55 C 0.3228(4) 0.3505(4) 0.5972(5) 0.0724(18) Uani 1 1 d .
H55A H 0.3469 0.4054 0.6203 0.087 Uiso 1 1 calc R
H55B H 0.3084 0.3188 0.6714 0.087 Uiso 1 1 calc R
C56 C 0.2543(4) 0.3276(5) 0.5193(8) 0.103(3) Uani 1 1 d .
H56A H 0.2594 0.3719 0.4724 0.124 Uiso 1 1 calc R
H56B H 0.2065 0.3054 0.5677 0.124 Uiso 1 1 calc R
C57 C 0.2554(4) 0.2684(5) 0.4386(8) 0.115(3) Uani 1 1 d .
H57A H 0.2319 0.2176 0.4790 0.138 Uiso 1 1 calc R
H57B H 0.2274 0.2634 0.3624 0.138 Uiso 1 1 calc R
C58 C 0.3362(4) 0.2982(3) 0.4165(5) 0.0651(17) Uani 1 1 d .
H58A H 0.3466 0.2557 0.3993 0.078 Uiso 1 1 calc R
H58B H 0.3539 0.3340 0.3471 0.078 Uiso 1 1 calc R

loop_
_atom_site_aniso_label
_atom_site_aniso_U_11
_atom_site_aniso_U_22
_atom_site_aniso_U_33
_atom_site_aniso_U_23
_atom_site_aniso_U_13
_atom_site_aniso_U_12
N1 0.033(2) 0.027(2) 0.050(3) -0.0006(19) -0.007(2) 0.011(2)
C1 0.042(3) 0.031(3) 0.046(3) -0.012(2) -0.009(3) 0.018(3)
C2 0.034(4) 0.039(3) 0.059(4) -0.007(3) -0.006(3) 0.012(3)
C3 0.029(3) 0.039(3) 0.056(4) 0.000(3) 0.000(3) 0.013(3)
C4 0.027(3) 0.023(3) 0.055(3) 0.003(2) 0.003(3) 0.010(3)
C5 0.026(3) 0.032(3) 0.047(3) 0.004(2) 0.000(2) 0.013(3)
N2 0.034(3) 0.035(3) 0.036(2) 0.0006(19) 0.0037(17) 0.015(2)
C6 0.032(3) 0.029(3) 0.041(3) 0.001(2) -0.001(2) 0.015(3)
C7 0.041(3) 0.043(4) 0.045(3) 0.000(2) 0.007(2) 0.019(3)
C8 0.045(4) 0.041(4) 0.053(3) -0.006(3) 0.006(3) 0.022(3)
C9 0.033(3) 0.030(3) 0.037(3) -0.002(2) -0.001(2) 0.016(3)
C10 0.038(3) 0.031(3) 0.042(3) -0.008(2) -0.003(2) 0.017(3)
N3 0.038(3) 0.030(2) 0.047(3) -0.003(2) 0.0011(19) 0.019(2)
C11 0.029(3) 0.026(3) 0.041(3) -0.002(2) -0.001(2) 0.008(2)
C12 0.048(3) 0.047(4) 0.042(3) -0.004(2) -0.004(2) 0.028(3)
C13 0.041(3) 0.031(3) 0.052(4) 0.002(2) -0.003(2) 0.020(3)
C14 0.025(3) 0.023(3) 0.043(3) 0.003(2) -0.002(2) 0.010(2)
C15 0.035(3) 0.028(3) 0.039(3) 0.003(2) -0.002(2) 0.015(2)
N4 0.033(2) 0.035(3) 0.035(2) 0.0028(19) -0.0060(18) 0.016(2)
C16 0.035(3) 0.028(3) 0.036(3) 0.004(2) 0.001(2) 0.016(3)
C17 0.046(3) 0.031(3) 0.047(3) -0.001(2) -0.005(3) 0.020(3)
C18 0.044(3) 0.042(4) 0.052(3) 0.000(3) -0.012(3) 0.020(3)
C19 0.038(3) 0.030(3) 0.040(3) -0.002(2) -0.009(2) 0.014(3)
C20 0.049(4) 0.036(3) 0.038(3) -0.002(2) -0.012(2) 0.019(3)
C21 0.031(3) 0.040(3) 0.059(3) 0.010(2) 0.009(2) 0.012(3)
C22 0.054(4) 0.036(3) 0.045(3) -0.011(2) -0.001(2) 0.018(3)
C23 0.042(3) 0.035(3) 0.056(3) 0.005(2) -0.001(2) 0.018(3)
C24 0.081(5) 0.034(3) 0.053(3) -0.012(3) -0.027(3) 0.020(3)
C25 0.031(3) 0.022(3) 0.047(3) 0.005(2) 0.002(2) 0.013(2)
C26 0.047(3) 0.043(3) 0.039(3) -0.001(2) 0.000(2) 0.025(3)
C27 0.043(3) 0.047(3) 0.046(3) -0.001(2) -0.007(2) 0.027(3)
C28 0.037(3) 0.040(3) 0.050(4) 0.003(3) 0.003(3) 0.024(3)
O1 0.046(2) 0.059(3) 0.064(2) -0.0082(18) -0.0134(18) 0.038(2)
C29 0.039(3) 0.039(3) 0.047(3) -0.005(2) -0.005(2) 0.025(3)
C30 0.041(3) 0.035(3) 0.047(3) 0.001(2) -0.009(2) 0.017(3)
C31 0.037(3) 0.038(3) 0.039(3) -0.004(2) -0.010(2) 0.019(3)
C32 0.040(4) 0.036(3) 0.045(3) 0.006(2) -0.003(3) 0.012(3)
C33 0.040(4) 0.053(4) 0.052(3) 0.007(3) -0.001(2) 0.021(3)
C34 0.033(4) 0.056(4) 0.051(3) 0.006(3) -0.006(3) 0.024(3)
O2 0.043(2) 0.060(3) 0.066(2) 0.0140(19) -0.0024(18) 0.024(2)
C35 0.041(4) 0.054(4) 0.061(3) 0.014(3) -0.013(3) 0.020(3)
C36 0.043(4) 0.048(4) 0.040(3) 0.009(3) -0.001(2) 0.014(3)
C37 0.032(3) 0.034(3) 0.039(3) -0.001(2) 0.001(2) 0.017(3)
C38 0.038(3) 0.038(3) 0.046(3) -0.003(2) -0.001(3) 0.016(3)
C39 0.029(3) 0.039(3) 0.056(4) -0.001(2) 0.001(2) 0.013(3)
C40 0.027(3) 0.053(4) 0.049(3) 0.001(3) 0.003(3) 0.016(3)
O3 0.037(2) 0.065(3) 0.060(2) -0.0034(18) 0.0051(17) 0.024(2)
C41 0.046(4) 0.057(4) 0.041(3) -0.005(3) 0.005(3) 0.024(3)
C42 0.038(3) 0.044(3) 0.043(3) -0.006(2) -0.001(2) 0.014(3)
C43 0.058(4) 0.035(3) 0.032(3) -0.003(2) -0.003(2) 0.025(3)
C44 0.083(5) 0.041(4) 0.053(3) 0.008(3) 0.016(3) 0.033(4)
C45 0.080(5) 0.054(4) 0.076(4) 0.015(3) 0.038(3) 0.040(4)
C46 0.060(4) 0.043(4) 0.065(4) 0.002(3) 0.021(3) 0.029(3)
O4 0.073(3) 0.050(3) 0.117(3) 0.018(2) 0.047(3) 0.037(2)
C47 0.047(4) 0.036(3) 0.067(4) 0.005(3) 0.014(3) 0.021(3)
C48 0.042(4) 0.031(3) 0.061(3) -0.001(3) 0.008(3) 0.016(3)
C49 0.064(4) 0.058(4) 0.105(5) 0.018(4) -0.014(3) 0.042(4)
C50 0.037(4) 0.081(5) 0.062(4) -0.023(3) -0.007(3) 0.031(4)
O5 0.050(3) 0.063(3) 0.059(2) -0.0097(17) -0.0071(19) 0.034(2)
O6 0.070(4) 0.142(5) 0.132(4) 0.037(4) 0.034(3) 0.049(3)
C51 0.131(7) 0.098(6) 0.061(4) 0.006(4) 0.024(4) 0.072(5)
C52 0.065(4) 0.051(4) 0.049(4) 0.008(3) 0.004(3) 0.030(4)
O7 0.061(3) 0.054(3) 0.058(2) 0.005(2) 0.0127(18) 0.023(2)
O8 0.081(3) 0.063(3) 0.070(2) 0.013(2) 0.013(2) 0.040(2)
C53 0.073(5) 0.063(4) 0.067(4) -0.005(3) -0.003(3) 0.037(4)
C54 0.044(4) 0.045(4) 0.061(4) -0.009(3) 0.005(3) 0.016(3)
O9 0.068(3) 0.046(3) 0.072(3) 0.002(2) 0.026(2) 0.021(2)
O10 0.078(3) 0.072(3) 0.061(2) -0.006(2) 0.010(2) 0.039(3)
O11 0.037(2) 0.049(2) 0.057(2) -0.0041(17) -0.0020(18) 0.0190(19)
C55 0.078(5) 0.077(5) 0.081(4) 0.008(3) 0.026(4) 0.052(4)
C56 0.073(6) 0.151(8) 0.118(6) 0.071(6) 0.044(5) 0.081(6)
C57 0.056(6) 0.123(8) 0.135(7) 0.023(6) -0.034(5) 0.021(5)
C58 0.073(5) 0.055(4) 0.068(4) -0.011(3) -0.015(3) 0.033(4)

loop_
_atom_type_symbol
_atom_type_description
_atom_type_scat_dispersion_real
_atom_type_scat_dispersion_imag
_atom_type_scat_source
C C 0.0033 0.0016 'International Tables Vol C Tables 4.2.6.8 and 6.1.1.4'
H H 0.0000 0.0000 'International Tables Vol C Tables 4.2.6.8 and 6.1.1.4'
N N 0.0061 0.0033 'International Tables Vol C Tables 4.2.6.8 and 6.1.1.4'
O O 0.0106 0.0060 'International Tables Vol C Tables 4.2.6.8 and 6.1.1.4'

loop_
_geom_angle_atom_site_label_1
_geom_angle_atom_site_label_2
_geom_angle_atom_site_label_3
_geom_angle
C4 N1 C1 109.9(4)
C2 C1 N1 107.1(4)
C2 C1 C20 131.7(4)
N1 C1 C20 121.1(4)
C1 C2 C3 107.8(4)
C4 C3 C2 109.1(4)
C3 C4 N1 106.0(4)
C3 C4 C5 131.4(4)
N1 C4 C5 122.6(4)
C4 C5 C6 110.6(4)
C4 C5 C25 112.3(4)
C6 C5 C25 112.0(4)
C4 C5 C21 107.2(4)
C6 C5 C21 108.5(4)
C25 C5 C21 105.9(4)
C9 N2 C6 111.1(4)
C7 C6 N2 106.0(4)
C7 C6 C5 131.1(4)
N2 C6 C5 122.9(4)
C6 C7 C8 108.7(4)
C9 C8 C7 107.4(4)
C8 C9 N2 106.7(4)
C8 C9 C10 130.3(4)
N2 C9 C10 122.9(4)
C9 C10 C11 110.5(4)
C9 C10 C31 109.1(4)
C11 C10 C31 112.0(4)
C9 C10 C22 108.4(4)
C11 C10 C22 108.7(4)
C31 C10 C22 108.0(4)
C11 N3 C14 110.1(4)
C12 C11 N3 107.5(4)
C12 C11 C10 130.7(4)
N3 C11 C10 121.7(4)
C11 C12 C13 107.7(4)
C14 C13 C12 108.7(4)
C13 C14 N3 105.9(4)
C13 C14 C15 131.4(4)
N3 C14 C15 122.7(4)
C14 C15 C16 110.4(4)
C14 C15 C23 108.1(4)
C16 C15 C23 107.5(4)
C14 C15 C37 112.2(3)
C16 C15 C37 111.8(4)
C23 C15 C37 106.6(4)
C19 N4 C16 109.2(4)
C17 C16 N4 106.8(4)
C17 C16 C15 131.6(4)
N4 C16 C15 121.5(4)
C16 C17 C18 108.2(4)
C19 C18 C17 108.1(4)
C18 C19 N4 107.6(4)
C18 C19 C20 131.2(4)
N4 C19 C20 121.2(4)
C19 C20 C1 111.8(4)
C19 C20 C43 112.1(4)
C1 C20 C43 109.8(4)
C19 C20 C24 107.6(4)
C1 C20 C24 108.2(4)
C43 C20 C24 107.1(4)
C30 C25 C26 116.1(4)
C30 C25 C5 122.2(4)
C26 C25 C5 121.1(4)
C27 C26 C25 122.1(4)
C28 C27 C26 119.4(4)
C27 C28 C29 120.2(5)
C27 C28 O1 122.8(4)
C29 C28 O1 117.0(4)
C28 C29 C30 119.7(4)
C29 C30 C25 122.5(4)
C36 C31 C32 116.3(5)
C36 C31 C10 121.1(5)
C32 C31 C10 122.4(4)
C33 C32 C31 121.8(5)
C34 C33 C32 119.1(5)
C33 C34 C35 121.4(5)
C33 C34 O2 118.1(5)
C35 C34 O2 120.5(5)
C34 C35 C36 118.6(5)
C35 C36 C31 122.7(5)
C42 C37 C38 116.3(4)
C42 C37 C15 122.3(4)
C38 C37 C15 121.1(4)
C39 C38 C37 122.6(4)
C38 C39 C40 119.7(5)
C41 C40 C39 119.3(5)
C41 C40 O3 118.2(5)
C39 C40 O3 122.5(4)
C40 C41 C42 120.9(5)
C41 C42 C37 121.2(5)
C48 C43 C44 116.2(5)
C48 C43 C20 121.1(5)
C44 C43 C20 122.7(5)
C45 C44 C43 122.0(5)
C46 C45 C44 119.3(5)
C47 C46 C45 120.4(5)
C47 C46 O4 122.1(5)
C45 C46 O4 117.5(5)
C46 C47 C48 120.3(5)
C47 C48 C43 121.8(5)
O5 C50 O6 121.8(6)
O5 C50 C49 123.4(6)
O6 C50 C49 114.8(5)
O7 C52 O8 120.8(5)
O7 C52 C51 125.1(6)
O8 C52 C51 114.1(6)
O9 C54 O10 121.0(5)
O9 C54 C53 125.2(5)
O10 C54 C53 113.9(5)
C58 O11 C55 110.0(4)
O11 C55 C56 104.6(5)
C55 C56 C57 102.5(6)
C58 C57 C56 103.5(6)
O11 C58 C57 105.3(5)

loop_
_geom_bond_atom_site_label_1
_geom_bond_atom_site_label_2
_geom_bond_distance
N1 C4 1.389(5)
N1 C1 1.391(6)
C1 C2 1.355(7)
C1 C20 1.525(7)
C2 C3 1.416(7)
C3 C4 1.363(6)
C4 C5 1.497(7)
C5 C6 1.499(6)
C5 C25 1.531(6)
C5 C21 1.550(6)
N2 C9 1.375(6)
N2 C6 1.376(6)
C6 C7 1.366(6)
C7 C8 1.420(7)
C8 C9 1.368(6)
C9 C10 1.519(6)
C10 C11 1.526(6)
C10 C31 1.535(6)
C10 C22 1.537(6)
N3 C11 1.373(5)
N3 C14 1.396(5)
C11 C12 1.357(6)
C12 C13 1.420(6)
C13 C14 1.363(6)
C14 C15 1.506(6)
C15 C16 1.517(6)
C15 C23 1.529(6)
C15 C37 1.538(6)
N4 C19 1.385(5)
N4 C16 1.388(5)
C16 C17 1.362(6)
C17 C18 1.417(7)
C18 C19 1.349(6)
C19 C20 1.512(6)
C20 C43 1.542(7)
C20 C24 1.561(6)
C25 C30 1.392(6)
C25 C26 1.399(6)
C26 C27 1.393(6)
C27 C28 1.376(6)
C28 C29 1.376(6)
C28 O1 1.377(5)
C29 C30 1.380(6)
C31 C36 1.391(6)
C31 C32 1.391(6)
C32 C33 1.384(7)
C33 C34 1.364(7)
C34 C35 1.369(7)
C34 O2 1.392(6)
C35 C36 1.374(7)
C37 C42 1.390(6)
C37 C38 1.396(6)
C38 C39 1.373(6)
C39 C40 1.375(6)
C40 C41 1.369(7)
C40 O3 1.377(5)
C41 C42 1.383(7)
C43 C48 1.396(7)
C43 C44 1.408(7)
C44 C45 1.387(7)
C45 C46 1.371(7)
C46 C47 1.370(7)
C46 O4 1.381(6)
C47 C48 1.378(7)
C49 C50 1.437(8)
C50 O5 1.212(6)
C50 O6 1.396(7)
C51 C52 1.458(8)
C52 O7 1.215(6)
C52 O8 1.326(6)
C53 C54 1.479(7)
C54 O9 1.211(6)
C54 O10 1.324(6)
O11 C58 1.422(6)
O11 C55 1.432(6)
C55 C56 1.487(9)
C56 C57 1.493(10)
C57 C58 1.442(9)

loop_
_geom_hbond_atom_site_label_D
_geom_hbond_atom_site_label_H
_geom_hbond_atom_site_label_A
_geom_hbond_distance_DH
_geom_hbond_distance_HA
_geom_hbond_distance_DA
_geom_hbond_angle_DHA
_geom_hbond_site_symmetry_A
N1 H1 O5 0.88 2.27 3.154(5) 177.9 .
N2 H2A O5 0.88 2.29 3.163(5) 169.6 .
N3 H3A O5 0.88 2.24 3.120(5) 177.2 .
N4 H4 O5 0.88 2.24 3.112(5) 171.3 .
O1 H1A O7 0.84 1.81 2.612(5) 158.4 2_564
O2 H2B O9 0.84 1.85 2.655(5) 159.2 2_564
O3 H3B O1 0.84 1.96 2.758(5) 157.3 3_455
O4 H4A O11 0.84 1.77 2.602(5) 172.9 3_565
O8 H8A O2 0.84 1.79 2.628(5) 173.1 .
O10 H10 O4 0.84 1.79 2.617(6) 169.7 3_454
